data_7708011
loop_
_publ_author_name
'Iman, Khushboo'
'Raza, Md Kausar'
'Ansari, Mursaleem'
'Monika, ?'
'Ansari, Azaj'
'Ahmad, Musheer'
'Ahamad, M. Naqi'
'Qasem, Khalil M. A.'
'Hussain, Sameer'
'Akhtar, Muhammad Nadeem'
'Shahid, M.'

_publ_section_title
;
 Novel {Cu<sub>4</sub>} and {Cu<sub>4</sub>Cd<sub>6</sub>} clusters
 derived from flexible aminoalcohols: synthesis, characterization, crystal
 structures, and evaluation of anticancer properties.
;
_journal_issue 34
_journal_name_full 'Dalton transactions (Cambridge, England : 2003)'
_journal_page_first 11941
_journal_page_last 11953
_journal_paper_doi 10.1039/d1dt00324k
_journal_volume 50
_journal_year 2021
_chemical_formula_sum 'C28 H82.5 Cl2 Cu4 N4 O36'
_chemical_formula_weight 1376.53
_space_group_crystal_system tetragonal
_space_group_IT_number 76
_space_group_name_Hall 'P 4w'
_space_group_name_H-M_alt 'P 41'
_atom_sites_solution_hydrogens mixed
_audit_creation_method SHELXL-2016/6
_audit_update_record
;
2021-06-17 deposited with the CCDC.	2021-07-16 downloaded from the CCDC.
;
_cell_angle_alpha 90
_cell_angle_beta 90
_cell_angle_gamma 90
_cell_formula_units_Z 8
_cell_length_a 16.1146(12)
_cell_length_b 16.1146(12)
_cell_length_c 44.024(5)
_cell_measurement_reflns_used 1294
_cell_measurement_temperature 100(2)
_cell_measurement_theta_max 27.92
_cell_measurement_theta_min 3.11
_cell_volume 11432.2(18)
_computing_data_collection 'Bruker APEX2'
_computing_data_reduction 'Bruker SAINT'
_computing_molecular_graphics 'Bruker SHELXTL'
_computing_publication_material 'Bruker SHELXTL'
_computing_structure_refinement 'SHELXL-2016/6 (Sheldrick, 2016)'
_computing_structure_solution 'SHELXT 2014/5 (Sheldrick, 2014)'
_diffrn_ambient_temperature 100(2)
_diffrn_measured_fraction_theta_full 0.999
_diffrn_measured_fraction_theta_max 0.999
_diffrn_measurement_device_type 'Bruker APEX-II CCD'
_diffrn_measurement_method '\f and \w scans'
_diffrn_radiation_type MoK\a
_diffrn_radiation_wavelength 0.71073
_diffrn_reflns_av_R_equivalents 0.0801
_diffrn_reflns_av_unetI/netI 0.0670
_diffrn_reflns_Laue_measured_fraction_full 0.999
_diffrn_reflns_Laue_measured_fraction_max 0.999
_diffrn_reflns_limit_h_max 19
_diffrn_reflns_limit_h_min -19
_diffrn_reflns_limit_k_max 18
_diffrn_reflns_limit_k_min -19
_diffrn_reflns_limit_l_max 52
_diffrn_reflns_limit_l_min -52
_diffrn_reflns_number 88666
_diffrn_reflns_point_group_measured_fraction_full 0.999
_diffrn_reflns_point_group_measured_fraction_max 0.999
_diffrn_reflns_theta_full 25.050
_diffrn_reflns_theta_max 25.050
_diffrn_reflns_theta_min 2.241
_exptl_absorpt_coefficient_mu 1.658
_exptl_absorpt_correction_type multi-scan
_exptl_absorpt_process_details Sadabs
_exptl_crystal_colour Blue
_exptl_crystal_density_diffrn 1.600
_exptl_crystal_description Block
_exptl_crystal_F_000 5732
_exptl_crystal_size_max 0.40
_exptl_crystal_size_mid 0.27
_exptl_crystal_size_min 0.17
_exptl_transmission_factor_max 0.754
_exptl_transmission_factor_min 0.590
_refine_diff_density_max 2.461
_refine_diff_density_min -1.110
_refine_diff_density_rms 0.188
_refine_ls_abs_structure_details
;
 Refined as a perfect inversion twin.
;
_refine_ls_abs_structure_Flack 0.5
_refine_ls_extinction_method none
_refine_ls_goodness_of_fit_ref 1.074
_refine_ls_hydrogen_treatment mixed
_refine_ls_matrix_type full
_refine_ls_number_parameters 1201
_refine_ls_number_reflns 20209
_refine_ls_number_restraints 1049
_refine_ls_restrained_S_all 1.059
_refine_ls_R_factor_all 0.1077
_refine_ls_R_factor_gt 0.0792
_refine_ls_shift/su_max 0.000
_refine_ls_shift/su_mean 0.001
_refine_ls_structure_factor_coef Fsqd
_refine_ls_weighting_details 'w=1/[\s^2^(Fo^2^)+(0.0536P)^2^+165.0138P] where P=(Fo^2^+2Fc^2^)/3'
_refine_ls_weighting_scheme calc
_refine_ls_wR_factor_gt 0.1741
_refine_ls_wR_factor_ref 0.1986
_reflns_Friedel_coverage 0.972
_reflns_Friedel_fraction_full 0.999
_reflns_Friedel_fraction_max 0.999
_reflns_number_gt 15813
_reflns_number_total 20209
_reflns_threshold_expression 'I > 2\s(I)'
_cod_data_source_file d1dt00324k2.cif
_cod_data_source_block K11
_cod_depositor_comments
;
The following automatic conversions were performed:

data item '_exptl_absorpt_correction_type' value 'Multi-Scan' was
changed to 'multi-scan' in accordance with the
/home/data/users/saulius/crontab/automatic-downloads/rss-feeds/RSC/lib/dictionaries/cif_core.dic
dictionary named 'cif_core.dic' version 2.4.2 last updated on
2011-04-26.

Automatic conversion script
Id: cif_fix_values 7556 2019-12-06 15:28:31Z antanas 

 Adding full bibliography for 7708010--7708011.cif.

2024-09-23
Z value and formula fixed to values more according to usual
chemical conventions.                 miguel
;
_cod_original_formula_sum 'C56 H165 Cl4 Cu8 N8 O72'
_cod_original_formula_weight 2753.07
_cod_original_formula_units_Z 4
_cod_original_cell_volume 11432(2)
_cod_database_code 7708011
_shelx_shelxl_version_number 2016/6
_shelx_space_group_comment
;
The symmetry employed for this shelxl refinement is uniquely defined
by the following loop, which should always be used as a source of
symmetry information in preference to the above space-group names.
They are only intended as comments.
;

loop_
_space_group_symop_operation_xyz
'x, y, z'
'-x, -y, z+1/2'
'-y, x, z+1/4'
'y, -x, z+3/4'

loop_
_atom_site_label
_atom_site_type_symbol
_atom_site_fract_x
_atom_site_fract_y
_atom_site_fract_z
_atom_site_U_iso_or_equiv
_atom_site_adp_type
_atom_site_occupancy
_atom_site_site_symmetry_order
_atom_site_calc_flag
_atom_site_refinement_flags_posn
_atom_site_refinement_flags_adp
_atom_site_refinement_flags_occupancy
_atom_site_disorder_assembly
_atom_site_disorder_group
C1 C 0.0991(11) 0.0295(10) 0.4791(4) 0.022(4) Uani 1 1 d . U . . .
H1A H 0.052956 -0.009176 0.479210 0.027 Uiso 1 1 calc R U . . .
H1B H 0.150036 -0.002564 0.478273 0.027 Uiso 1 1 calc R U . . .
C2 C 0.0935(12) 0.0830(11) 0.4514(4) 0.030(4) Uani 1 1 d . U . . .
H2A H 0.099491 0.048063 0.433563 0.036 Uiso 1 1 calc R U . . .
H2B H 0.038489 0.107474 0.450627 0.036 Uiso 1 1 calc R U . . .
C3 C 0.2423(11) 0.1196(12) 0.4450(4) 0.025(4) Uani 1 1 d . U . . .
H3A H 0.273788 0.160026 0.433397 0.030 Uiso 1 1 calc R U . . .
H3B H 0.240414 0.068590 0.433278 0.030 Uiso 1 1 calc R U . . .
C4 C 0.2866(13) 0.1031(13) 0.4752(5) 0.0352(10) Uani 1 1 d . U . . .
H4A H 0.265236 0.052688 0.484316 0.042 Uiso 1 1 calc R U . . .
H4B H 0.345582 0.096076 0.471725 0.042 Uiso 1 1 calc R U . . .
C5 C 0.1320(11) 0.2033(12) 0.4233(4) 0.025(3) Uani 1 1 d . U . . .
H5A H 0.127626 0.167825 0.405599 0.029 Uiso 1 1 calc R U . . .
H5B H 0.176484 0.242446 0.419532 0.029 Uiso 1 1 calc R U . . .
C6 C 0.0516(13) 0.2517(13) 0.4263(5) 0.034(4) Uani 1 1 d . U . . .
H6A H 0.006400 0.212762 0.429229 0.041 Uiso 1 1 calc R U . . .
H6B H 0.041480 0.281026 0.407441 0.041 Uiso 1 1 calc R U . . .
C7 C 0.0503(11) 0.3138(11) 0.4521(4) 0.024(4) Uani 1 1 d . U . . .
H7A H 0.095685 0.352510 0.449268 0.029 Uiso 1 1 calc R U . . .
H7B H -0.001046 0.345084 0.451002 0.029 Uiso 1 1 calc R U . . .
C8 C 0.4997(14) 0.1092(12) 0.5442(5) 0.040(2) Uani 1 1 d . U . . .
H8A H 0.556543 0.118295 0.542572 0.048 Uiso 1 1 calc R U . . .
C9 C 0.4500(13) 0.0987(13) 0.5746(5) 0.040(2) Uani 1 1 d . U . . .
H9A H 0.430002 0.042021 0.575969 0.048 Uiso 1 1 calc R U . . .
H9B H 0.487105 0.108202 0.591573 0.048 Uiso 1 1 calc R U . . .
C10 C 0.3273(17) 0.1307(14) 0.6033(5) 0.049(5) Uani 1 1 d . U . . .
H10A H 0.292618 0.177388 0.609008 0.059 Uiso 1 1 calc R U . . .
H10B H 0.364595 0.120274 0.620181 0.059 Uiso 1 1 calc R U . . .
C11 C 0.2702(12) 0.0538(13) 0.6000(5) 0.0352(10) Uani 1 1 d . U . . .
H11A H 0.305592 0.005149 0.600050 0.042 Uiso 1 1 calc R U . . .
H11B H 0.236072 0.050878 0.618077 0.042 Uiso 1 1 calc R U . . .
C12 C 0.2198(18) 0.0470(15) 0.5762(5) 0.058(7) Uani 1 1 d . U . . .
H12A H 0.174333 0.085471 0.579518 0.070 Uiso 1 1 calc R U . . .
H12B H 0.196232 -0.008329 0.576879 0.070 Uiso 1 1 calc R U . . .
C13 C 0.4077(10) 0.2446(10) 0.5832(4) 0.016(3) Uani 1 1 d . U . . .
H13A H 0.366190 0.274355 0.594898 0.020 Uiso 1 1 calc R U . . .
H13B H 0.458680 0.243277 0.594946 0.020 Uiso 1 1 calc R U . . .
C14 C 0.4222(9) 0.2874(10) 0.5539(3) 0.014(3) Uani 1 1 d . U . . .
H14A H 0.430303 0.346269 0.557359 0.017 Uiso 1 1 calc R U . . .
H14B H 0.471934 0.265563 0.544359 0.017 Uiso 1 1 calc R U . . .
C15 C 0.4159(14) 0.5026(11) 0.4845(5) 0.042(5) Uani 1 1 d . U . . .
H15A H 0.461094 0.542356 0.485423 0.050 Uiso 1 1 calc R U . . .
H15B H 0.364036 0.533106 0.485044 0.050 Uiso 1 1 calc R U . . .
C16 C 0.4213(13) 0.4546(13) 0.4561(4) 0.0352(10) Uani 1 1 d . U . . .
H16A H 0.476289 0.430180 0.454986 0.042 Uiso 1 1 calc R U . . .
H16B H 0.416092 0.492848 0.439237 0.042 Uiso 1 1 calc R U . . .
C17 C 0.3874(12) 0.3411(14) 0.4250(4) 0.037(4) Uani 1 1 d . U . . .
H17A H 0.345485 0.300020 0.420073 0.044 Uiso 1 1 calc R U . . .
H17B H 0.390627 0.379323 0.407996 0.044 Uiso 1 1 calc R U . . .
C18 C 0.4672(16) 0.2988(18) 0.4278(5) 0.066(8) Uani 1 1 d . U . . .
H18A H 0.507904 0.338440 0.435047 0.079 Uiso 1 1 calc R U . . .
H18B H 0.484608 0.280982 0.407702 0.079 Uiso 1 1 calc R U . . .
C19 C 0.4677(14) 0.2213(15) 0.4495(4) 0.046(6) Uani 1 1 d . U . . .
H19A H 0.421722 0.184910 0.444583 0.055 Uiso 1 1 calc R U . . .
H19B H 0.518909 0.190406 0.446870 0.055 Uiso 1 1 calc R U . . .
C20 C 0.2758(11) 0.4155(11) 0.4478(4) 0.024(3) Uani 1 1 d . U . . .
H20A H 0.245364 0.375013 0.435916 0.029 Uiso 1 1 calc R U . . .
H20B H 0.275950 0.467480 0.436671 0.029 Uiso 1 1 calc R U . . .
C21 C 0.2325(13) 0.4280(13) 0.4783(5) 0.0352(10) Uani 1 1 d . U . . .
H21A H 0.255036 0.476306 0.488571 0.042 Uiso 1 1 calc R U . . .
H21B H 0.173549 0.436594 0.475271 0.042 Uiso 1 1 calc R U . . .
C22 C 0.0221(11) 0.4204(14) 0.5492(5) 0.037(5) Uani 1 1 d . U . . .
H22A H -0.010596 0.369947 0.548783 0.044 Uiso 1 1 calc R U . . .
H22B H -0.015718 0.467184 0.548317 0.044 Uiso 1 1 calc R U . . .
C23 C 0.0710(13) 0.4241(16) 0.5783(4) 0.044(5) Uani 1 1 d . U . . .
H23A H 0.033896 0.413575 0.595236 0.053 Uiso 1 1 calc R U . . .
H23B H 0.093485 0.479497 0.580763 0.053 Uiso 1 1 calc R U . . .
C24 C 0.1946(12) 0.3847(10) 0.6065(4) 0.022(3) Uani 1 1 d . U . . .
H24A H 0.234687 0.340661 0.609742 0.027 Uiso 1 1 calc R U . . .
H24B H 0.159180 0.387011 0.624244 0.027 Uiso 1 1 calc R U . . .
C25 C 0.2402(13) 0.4647(12) 0.6040(5) 0.035(4) Uani 1 1 d . U . . .
H25A H 0.200015 0.508464 0.600566 0.042 Uiso 1 1 calc R U . . .
H25B H 0.266588 0.475691 0.623416 0.042 Uiso 1 1 calc R U . . .
C26 C 0.3038(12) 0.4702(11) 0.5803(4) 0.027(4) Uani 1 1 d . U . . .
H26A H 0.345434 0.427879 0.583911 0.032 Uiso 1 1 calc R U . . .
H26B H 0.330942 0.523796 0.581697 0.032 Uiso 1 1 calc R U . . .
C27 C 0.1117(13) 0.2748(13) 0.5835(5) 0.0352(10) Uani 1 1 d . U . . .
H27A H 0.152314 0.243586 0.595066 0.042 Uiso 1 1 calc R U . . .
H27B H 0.060145 0.275215 0.594866 0.042 Uiso 1 1 calc R U . . .
C28 C 0.0980(14) 0.2335(13) 0.5532(5) 0.040(2) Uani 1 1 d . U . . .
H28 H 0.051089 0.203054 0.547997 0.048 Uiso 1 1 calc R U . . .
C29 C 0.9213(13) 0.5227(11) 0.4804(4) 0.033(4) Uani 1 1 d . U . . .
H29A H 0.870546 0.490375 0.480270 0.040 Uiso 1 1 calc R U . . .
H29B H 0.967809 0.484482 0.480822 0.040 Uiso 1 1 calc R U . . .
C30 C 0.9256(13) 0.5742(11) 0.4525(4) 0.031(4) Uani 1 1 d . U . . .
H30A H 0.919934 0.538010 0.435060 0.037 Uiso 1 1 calc R U . . .
H30B H 0.980226 0.599386 0.451502 0.037 Uiso 1 1 calc R U . . .
C31 C 0.8826(13) 0.6927(13) 0.4231(4) 0.0352(10) Uani 1 1 d . U . . .
H31A H 0.837578 0.731353 0.419344 0.042 Uiso 1 1 calc R U . . .
H31B H 0.885903 0.655912 0.405719 0.042 Uiso 1 1 calc R U . . .
C32 C 0.9628(11) 0.7415(12) 0.4250(4) 0.027(4) Uani 1 1 d . U . . .
H32A H 1.008015 0.702639 0.428001 0.032 Uiso 1 1 calc R U . . .
H32B H 0.971758 0.768761 0.405660 0.032 Uiso 1 1 calc R U . . .
C33 C 0.9673(11) 0.8067(12) 0.4499(4) 0.026(4) Uani 1 1 d . U . . .
H33A H 1.019203 0.836701 0.448009 0.031 Uiso 1 1 calc R U . . .
H33B H 0.922491 0.846172 0.447021 0.031 Uiso 1 1 calc R U . . .
C34 C 0.7760(13) 0.6106(15) 0.4461(5) 0.042(5) Uani 1 1 d . U . . .
H34A H 0.777820 0.558854 0.434885 0.051 Uiso 1 1 calc R U . . .
H34B H 0.743726 0.650097 0.434432 0.051 Uiso 1 1 calc R U . . .
C35 C 0.7338(13) 0.5960(13) 0.4769(4) 0.0352(10) Uani 1 1 d . U . . .
H35A H 0.674752 0.587623 0.474081 0.042 Uiso 1 1 calc R U . . .
H35B H 0.756637 0.546754 0.486492 0.042 Uiso 1 1 calc R U . . .
C36 C 0.5274(11) 0.5990(13) 0.5510(5) 0.033(4) Uani 1 1 d . U . . .
H36A H 0.489745 0.552031 0.550483 0.039 Uiso 1 1 calc R U . . .
H36B H 0.494222 0.649237 0.551496 0.039 Uiso 1 1 calc R U . . .
C37 C 0.5796(13) 0.5944(12) 0.5796(4) 0.033(4) Uani 1 1 d . U . . .
H37A H 0.544613 0.604895 0.597064 0.040 Uiso 1 1 calc R U . . .
H37B H 0.602033 0.538780 0.581538 0.040 Uiso 1 1 calc R U . . .
C38 C 0.7045(11) 0.6325(11) 0.6053(4) 0.023(3) Uani 1 1 d . U . . .
H38A H 0.670279 0.627880 0.623352 0.028 Uiso 1 1 calc R U . . .
H38B H 0.743542 0.677304 0.608704 0.028 Uiso 1 1 calc R U . . .
C39 C 0.7533(14) 0.5521(14) 0.6017(5) 0.043(5) Uani 1 1 d . U . . .
H39A H 0.782456 0.541514 0.620569 0.051 Uiso 1 1 calc R U . . .
H39B H 0.714034 0.507213 0.598771 0.051 Uiso 1 1 calc R U . . .
C40 C 0.8132(13) 0.5494(13) 0.5771(5) 0.039(5) Uani 1 1 d . U . . .
H40A H 0.842633 0.496938 0.578101 0.047 Uiso 1 1 calc R U . . .
H40B H 0.853505 0.593257 0.580189 0.047 Uiso 1 1 calc R U . . .
C41 C 0.6200(11) 0.7426(10) 0.5848(4) 0.022(3) Uani 1 1 d . U . . .
H41A H 0.661695 0.773527 0.595906 0.026 Uiso 1 1 calc R U . . .
H41B H 0.569760 0.741244 0.596901 0.026 Uiso 1 1 calc R U . . .
C42 C 0.6027(13) 0.7850(14) 0.5551(4) 0.0352(10) Uani 1 1 d . U . . .
H42A H 0.552550 0.762544 0.546096 0.042 Uiso 1 1 calc R U . . .
H42B H 0.594679 0.843937 0.558379 0.042 Uiso 1 1 calc R U . . .
C43 C 1.0041(13) 0.9137(13) 0.5436(4) 0.0352(10) Uani 1 1 d . U . . .
H43 H 1.061017 0.908399 0.540827 0.042 Uiso 1 1 calc R U . . .
C44 C 0.9635(12) 0.9163(13) 0.5739(4) 0.0352(10) Uani 1 1 d . U . . .
H44A H 0.948038 0.973260 0.578127 0.042 Uiso 1 1 calc R U . . .
H44B H 1.003939 0.899767 0.589012 0.042 Uiso 1 1 calc R U . . .
C45 C 0.8386(13) 0.8861(13) 0.6047(4) 0.0352(10) Uani 1 1 d . U . . .
H45A H 0.874843 0.886321 0.622297 0.042 Uiso 1 1 calc R U . . .
H45B H 0.795413 0.845278 0.608227 0.042 Uiso 1 1 calc R U . . .
C46 C 0.7997(12) 0.9700(13) 0.6014(4) 0.0352(10) Uani 1 1 d . U . . .
H46A H 0.781802 0.989503 0.621156 0.042 Uiso 1 1 calc R U . . .
H46B H 0.840796 1.008675 0.593711 0.042 Uiso 1 1 calc R U . . .
C47 C 0.7252(14) 0.9690(12) 0.5798(4) 0.038(5) Uani 1 1 d . U . . .
H47A H 0.688430 0.923768 0.585291 0.045 Uiso 1 1 calc R U . . .
H47B H 0.694604 1.020548 0.581824 0.045 Uiso 1 1 calc R U . . .
C48 C 0.9145(11) 0.7741(10) 0.5820(4) 0.018(3) Uani 1 1 d . U . . .
H48A H 0.965744 0.773438 0.593531 0.022 Uiso 1 1 calc R U . . .
H48B H 0.872890 0.744104 0.593477 0.022 Uiso 1 1 calc R U . . .
C49 C 0.9281(10) 0.7316(11) 0.5522(4) 0.020(3) Uani 1 1 d . U . . .
H49A H 0.977205 0.753765 0.542357 0.024 Uiso 1 1 calc R U . . .
H49B H 0.936336 0.672605 0.555387 0.024 Uiso 1 1 calc R U . . .
C50 C 0.6037(13) 0.9967(13) 0.4831(4) 0.0352(10) Uani 1 1 d . U . . .
H50A H 0.655957 1.026587 0.482441 0.042 Uiso 1 1 calc R U . . .
H50B H 0.558838 1.036812 0.483267 0.042 Uiso 1 1 calc R U . . .
C51 C 0.5960(13) 0.9396(12) 0.4554(4) 0.0352(10) Uani 1 1 d . U . . .
H51A H 0.542392 0.912301 0.456275 0.042 Uiso 1 1 calc R U . . .
H51B H 0.596379 0.973903 0.437258 0.042 Uiso 1 1 calc R U . . .
C52 C 0.6316(15) 0.8260(17) 0.4254(5) 0.054(6) Uani 1 1 d . U . . .
H52A H 0.678638 0.791523 0.419916 0.065 Uiso 1 1 calc R U . . .
H52B H 0.622000 0.863474 0.408564 0.065 Uiso 1 1 calc R U . . .
C53 C 0.5549(13) 0.7683(13) 0.4277(4) 0.0352(10) Uani 1 1 d . U . . .
H53A H 0.505782 0.803007 0.428366 0.042 Uiso 1 1 calc R U . . .
H53B H 0.551964 0.735933 0.409159 0.042 Uiso 1 1 calc R U . . .
C54 C 0.5508(13) 0.7112(13) 0.4531(4) 0.0352(10) Uani 1 1 d . U . . .
H54A H 0.497728 0.682817 0.452279 0.042 Uiso 1 1 calc R U . . .
H54B H 0.593651 0.669587 0.450381 0.042 Uiso 1 1 calc R U . . .
C55 C 0.7419(11) 0.9076(12) 0.4463(4) 0.024(3) Uani 1 1 d . U . . .
H55A H 0.739631 0.958948 0.434768 0.029 Uiso 1 1 calc R U . . .
H55B H 0.771738 0.866901 0.434258 0.029 Uiso 1 1 calc R U . . .
C56 C 0.7885(9) 0.9226(10) 0.4769(4) 0.015(3) Uani 1 1 d . U . . .
H56A H 0.847200 0.930977 0.473173 0.018 Uiso 1 1 calc R U . . .
H56B H 0.766649 0.971532 0.486926 0.018 Uiso 1 1 calc R U . . .
Cl1 Cl 0.3807(3) -0.1194(3) 0.51470(11) 0.0266(10) Uani 1 1 d . U . . .
Cl2 Cl 0.6406(3) 0.3796(3) 0.51376(11) 0.0266(10) Uani 1 1 d . U . . .
Cl3 Cl 0.1423(3) 0.6408(3) 0.51485(12) 0.0249(9) Uani 1 1 d . U . . .
Cl4 Cl 0.8785(3) 1.1396(3) 0.51568(11) 0.0262(10) Uani 1 1 d . U . . .
Cu1 Cu 0.16064(11) 0.21158(11) 0.49100(4) 0.0130(4) Uani 1 1 d . U . . .
Cu2 Cu 0.31253(12) 0.16239(11) 0.53703(4) 0.0146(4) Uani 1 1 d . U . . .
Cu3 Cu 0.35738(11) 0.31707(11) 0.49155(4) 0.0120(4) Uani 1 1 d . U . . .
Cu4 Cu 0.20708(11) 0.35939(11) 0.53887(4) 0.0122(4) Uani 1 1 d . U . . .
Cu5 Cu 0.85948(11) 0.70698(11) 0.49062(4) 0.0128(4) Uani 1 1 d . U . . .
Cu6 Cu 0.71184(11) 0.66013(11) 0.53849(4) 0.0129(4) Uani 1 1 d . U . . .
Cu7 Cu 0.66272(11) 0.81238(12) 0.49246(4) 0.0154(4) Uani 1 1 d . U . . .
Cu8 Cu 0.81703(11) 0.85732(11) 0.53793(4) 0.0116(4) Uani 1 1 d . U . . .
N1 N 0.1559(8) 0.1511(8) 0.4495(3) 0.017(3) Uani 1 1 d . U . . .
N2 N 0.3781(10) 0.1564(8) 0.5771(3) 0.023(3) Uani 1 1 d . U . . .
N3 N 0.1416(8) 0.3618(8) 0.5793(3) 0.016(3) Uani 1 1 d . U . . .
N4 N 0.3597(9) 0.3875(9) 0.4520(3) 0.022(3) Uani 1 1 d . U . . .
N5 N 0.6500(9) 0.6558(9) 0.5794(3) 0.020(3) Uani 1 1 d . U . . .
N6 N 0.6578(8) 0.8781(11) 0.4522(3) 0.026(3) Uani 1 1 d . U . . .
N7 N 0.8610(8) 0.6425(9) 0.4501(3) 0.019(3) Uani 1 1 d . U . . .
N8 N 0.8867(9) 0.8621(8) 0.5777(3) 0.018(3) Uani 1 1 d . U . . .
O1 O 0.0573(9) 0.2762(8) 0.4832(3) 0.032(3) Uani 1 1 d . U . . .
O2 O 0.2729(7) 0.1710(7) 0.4948(3) 0.016(2) Uani 1 1 d . U . . .
O3 O 0.0978(7) 0.0774(6) 0.5065(3) 0.018(2) Uani 1 1 d . U . . .
H3 H 0.137036 0.109812 0.506498 0.026 Uiso 1 1 calc R U . . .
O4 O 0.2485(9) 0.0601(8) 0.5459(3) 0.034(3) Uani 1 1 d D U . . .
O5 O 0.3526(6) 0.2751(6) 0.5342(2) 0.013(2) Uani 1 1 d . U . . .
O6 O 0.4435(7) 0.1027(7) 0.5197(3) 0.025(3) Uani 1 1 d . U . . .
H6 H 0.420696 0.057162 0.520230 0.038 Uiso 1 1 calc R U . . .
O7 O 0.2459(6) 0.3561(6) 0.4961(2) 0.011(2) Uani 1 1 d . U . . .
O8 O 0.4603(8) 0.2503(9) 0.4823(3) 0.034(3) Uani 1 1 d . U . . .
O9 O 0.4205(7) 0.4468(6) 0.5106(2) 0.016(2) Uani 1 1 d . U . . .
O10 O 0.1653(7) 0.2472(7) 0.5343(3) 0.018(2) Uani 1 1 d . U . . .
O11 O 0.2706(8) 0.4598(8) 0.5489(3) 0.033(3) Uani 1 1 d D U . . .
O12 O 0.0751(7) 0.4223(7) 0.5234(3) 0.021(3) Uani 1 1 d . U . . .
O13 O 0.5781(7) 0.5988(7) 0.5238(3) 0.020(3) Uani 1 1 d . U . . .
O14 O 0.6713(7) 0.7718(6) 0.5353(3) 0.018(2) Uani 1 1 d . U . . .
O15 O 0.7778(9) 0.5583(8) 0.5465(3) 0.034(3) Uani 1 1 d . U . . .
O16 O 0.7476(7) 0.6659(7) 0.4956(3) 0.018(2) Uani 1 1 d . U . . .
O17 O 0.9614(8) 0.7714(8) 0.4813(3) 0.029(3) Uani 1 1 d . U . . .
O18 O 0.9233(7) 0.5743(7) 0.5071(3) 0.021(3) Uani 1 1 d . U . . .
H18 H 0.883569 0.606062 0.506886 0.031 Uiso 1 1 calc R U . . .
O19 O 0.5603(8) 0.7473(9) 0.4837(3) 0.034(3) Uani 1 1 d D U . . .
O20 O 0.7761(6) 0.8516(6) 0.4953(2) 0.014(2) Uani 1 1 d . U . . .
O21 O 0.6000(7) 0.9448(7) 0.5102(3) 0.022(3) Uani 1 1 d . U . . .
H21 H 0.638625 0.911734 0.510038 0.033 Uiso 1 1 calc R U . . .
O22 O 0.8570(6) 0.7448(6) 0.5334(2) 0.012(2) Uani 1 1 d . U . . .
O23 O 0.7530(8) 0.9586(8) 0.5476(3) 0.030(3) Uani 1 1 d D U . . .
O24 O 0.9467(7) 0.9202(7) 0.5197(3) 0.023(3) Uani 1 1 d . U . . .
O25 O 0.9413(8) 1.0782(8) 0.5273(3) 0.038(3) Uani 1 1 d . U . . .
O26 O 0.9077(9) 1.1674(9) 0.4851(3) 0.047(4) Uani 1 1 d . U . . .
O27 O 0.8946(10) 1.2170(9) 0.5366(4) 0.061(5) Uani 1 1 d . U . . .
O28 O 0.7987(8) 1.1169(9) 0.5169(4) 0.052(4) Uani 1 1 d . U . . .
O29 O 0.6244(9) 0.2937(9) 0.5330(4) 0.054(4) Uani 1 1 d . U . . .
O30 O 0.6105(8) 0.3538(9) 0.4831(3) 0.040(3) Uani 1 1 d . U . . .
O31 O 0.5788(8) 0.4371(8) 0.5278(3) 0.041(3) Uani 1 1 d . U . . .
O32 O 0.7206(8) 0.4010(9) 0.5173(4) 0.043(3) Uani 1 1 d . U . . .
O33 O 0.4082(9) -0.1492(9) 0.4831(3) 0.044(3) Uani 1 1 d . U . . .
O34 O 0.4421(7) -0.0603(8) 0.5251(4) 0.052(5) Uani 1 1 d . U . . .
O35 O 0.3006(8) -0.0986(8) 0.5132(5) 0.076(6) Uani 1 1 d . U . . .
O36 O 0.3983(9) -0.2014(8) 0.5338(4) 0.054(4) Uani 1 1 d . U . . .
O37 O 0.2224(8) 0.6153(8) 0.5173(3) 0.038(3) Uani 1 1 d . U . . .
O38 O 0.1107(9) 0.6634(10) 0.4853(3) 0.046(4) Uani 1 1 d . U . . .
O39 O 0.1250(9) 0.7208(9) 0.5347(4) 0.059(4) Uani 1 1 d . U . . .
O40 O 0.0800(8) 0.5793(8) 0.5286(3) 0.040(3) Uani 1 1 d . U . . .
O41 O 0.2180(5) -0.1691(4) 0.41226(13) 0.032(3) Uani 1 1 d G . . . .
H41C H 0.238183 -0.213371 0.404810 0.048 Uiso 1 1 d G U . . .
H41D H 0.180842 -0.150217 0.400434 0.048 Uiso 1 1 d G U . . .
O42 O 0.1758(3) -0.1674(4) 0.47212(14) 0.042(4) Uani 1 1 d G . . . .
O43 O 0.3350(4) -0.3207(3) 0.55948(14) 0.042(4) Uani 1 1 d G . . . .
H43A H 0.311602 -0.296884 0.574440 0.064 Uiso 1 1 d G U . . .
H43B H 0.300057 -0.316679 0.545082 0.064 Uiso 1 1 d G U . . .
O44 O 0.3298(4) -0.2830(4) 0.61859(13) 0.025(3) Uani 1 1 d G . . . .
O45 O 0.4393(3) -0.1460(3) 0.59990(11) 0.037(3) Uani 1 1 d G . . . .
H45C H 0.451064 -0.189831 0.609723 0.055 Uiso 1 1 d G U . . .
H45D H 0.388286 -0.151302 0.595387 0.055 Uiso 1 1 d G U . . .
O46 O 0.5662(3) -0.0714(3) 0.63356(12) 0.037(3) Uani 1 1 d G . . . .
H46C H 0.521557 -0.094660 0.627818 0.055 Uiso 1 1 d G U . . .
H46D H 0.582197 -0.043774 0.618193 0.055 Uiso 1 1 d G U . . .
O47 O 0.5568(4) 0.1022(4) 0.64688(12) 0.026(3) Uani 1 1 d G . . . .
H47C H 0.560022 0.049812 0.644948 0.039 Uiso 1 1 d G U . . .
H47D H 0.516116 0.109729 0.658837 0.039 Uiso 1 1 d G U . . .
O48 O 0.6868(4) 0.1803(4) 0.56090(15) 0.052(5) Uani 1 1 d G . . . .
H48C H 0.736655 0.164723 0.558290 0.078 Uiso 1 1 d G U . . .
H48D H 0.689098 0.233017 0.560421 0.078 Uiso 1 1 d G U . . .
O49 O 0.6617(4) 0.2232(4) 0.61909(15) 0.027(3) Uani 1 1 d G . . . .
H49C H 0.632143 0.196844 0.631836 0.040 Uiso 1 1 d G U . . .
H49D H 0.692741 0.189307 0.609606 0.040 Uiso 1 1 d G U . . .
O50 O 0.3531(4) -0.0645(4) 0.43040(11) 0.038(3) Uani 1 1 d G . . . .
O51 O 0.8429(9) 0.3302(8) 0.4707(3) 0.044(4) Uani 1 1 d . . . . .
O52 O 0.5813(8) 0.3718(8) 0.59835(17) 0.028(3) Uani 1 1 d G . . . .
H52C H 0.531391 0.355455 0.596751 0.041 Uiso 1 1 d G U . . .
H52D H 0.609682 0.327398 0.599030 0.041 Uiso 1 1 d G U . . .
O53 O 0.6648(7) 0.4293(6) 0.42853(17) 0.033(3) Uani 1 1 d G . . . .
O54 O 0.5894(8) 0.5663(7) 0.39539(19) 0.035(3) Uani 1 1 d G . . . .
H54C H 0.542686 0.559922 0.404028 0.053 Uiso 1 1 d G U . . .
H54D H 0.623379 0.540020 0.406584 0.053 Uiso 1 1 d G U . . .
O55 O 0.4168(8) 0.5588(7) 0.3826(3) 0.030(3) Uani 1 1 d . . . . .
O56 O 0.3424(4) 0.6921(5) 0.46823(16) 0.053(5) Uani 1 1 d G . . . .
H56C H 0.329298 0.646050 0.476333 0.080 Uiso 1 1 d G U . . .
H56D H 0.321107 0.731627 0.478371 0.080 Uiso 1 1 d G U . . .
O57 O 0.1659(5) 0.7990(5) 0.62034(14) 0.029(3) Uani 1 1 d G . . . .
H57A H 0.166834 0.801403 0.601064 0.044 Uiso 1 1 d G U . . .
H57B H 0.124956 0.829221 0.625423 0.044 Uiso 1 1 d G U . . .
O58 O 0.1910(4) 0.8366(4) 0.56192(15) 0.055(5) Uani 1 1 d G . . . .
H58A H 0.202010 0.863797 0.545861 0.082 Uiso 1 1 d G U . . .
H58B H 0.229431 0.800659 0.563099 0.082 Uiso 1 1 d G U . . .
O59 O 0.0593(5) 0.9184(6) 0.64737(16) 0.026(3) Uani 1 1 d G . . . .
O60 O 0.2984(5) 0.6653(5) 0.40945(15) 0.031(3) Uani 1 1 d G . . . .
H60A H 0.301885 0.657894 0.428524 0.046 Uiso 1 1 d G U . . .
H60B H 0.330882 0.629259 0.401886 0.046 Uiso 1 1 d G U . . .
O61 O 0.1493(5) 0.5872(6) 0.42986(18) 0.031(3) Uani 1 1 d G . . . .
H61A H 0.156470 0.603480 0.448035 0.046 Uiso 1 1 d G U . . .
H61B H 0.195708 0.595574 0.421233 0.046 Uiso 1 1 d G U . . .
O62 O -0.0666(8) 1.1647(8) 0.6017(3) 0.031(3) Uani 1 1 d . . . . .
O63 O 0.0654(5) 1.0914(8) 0.6339(2) 0.038(3) Uani 1 1 d G . . . .
H63A H 0.040578 1.105512 0.617653 0.058 Uiso 1 1 d G U . . .
H63B H 0.041975 1.046468 0.639207 0.058 Uiso 1 1 d G U . . .
O64 O 0.6775(3) 1.1893(3) 0.47006(12) 0.064(6) Uani 1 1 d G . . . .
H64A H 0.674208 1.172676 0.451777 0.097 Uiso 1 1 d G U . . .
H64B H 0.650555 1.153311 0.480183 0.097 Uiso 1 1 d G U . . .
O65 O 0.8303(4) 1.3394(5) 0.56024(15) 0.044(4) Uani 1 1 d G . . . .
H65A H 0.864731 1.300882 0.556335 0.067 Uiso 1 1 d G U . . .
H65B H 0.836732 1.374057 0.545867 0.067 Uiso 1 1 d G U . . .
O66 O 0.8259(4) 1.3015(6) 0.61935(14) 0.025(3) Uani 1 1 d G . . . .
H66A H 0.815655 1.327367 0.635756 0.037 Uiso 1 1 d G U . . .
H66B H 0.785774 1.308199 0.607034 0.037 Uiso 1 1 d G U . . .
O67 O 0.4288(4) 1.0684(4) 0.39621(14) 0.033(3) Uani 1 1 d G . . . .
H67A H 0.481420 1.065611 0.395664 0.050 Uiso 1 1 d G U . . .
H67B H 0.413338 1.019688 0.400998 0.050 Uiso 1 1 d G U . . .
O68 O 0.7224(4) 1.1629(4) 0.41149(13) 0.033(3) Uani 1 1 d G . . . .
H68A H 0.763849 1.130843 0.413737 0.050 Uiso 1 1 d G U . . .
H68B H 0.682813 1.136423 0.403226 0.050 Uiso 1 1 d G U . . .
O69 O 0.6491(5) 0.9136(5) 0.34991(15) 0.028(3) Uani 1 1 d G . . . .
H69A H 0.641036 0.946876 0.364588 0.041 Uiso 1 1 d G U . . .
H69B H 0.697623 0.894614 0.352879 0.041 Uiso 1 1 d G U . . .
O70 O 0.6034(8) 1.0557(8) 0.3824(3) 0.029(3) Uani 1 1 d . . . . .
O71 O 0.8708(8) 1.0831(6) 0.4320(3) 0.033(3) Uani 1 1 d G . . . .
O72 O 0.8015(7) 0.3258(5) 0.4112(3) 0.029(3) Uani 1 1 d G . . . .
H72A H 0.770943 0.284635 0.406613 0.044 Uiso 1 1 d G U . . .
H72B H 0.843640 0.326628 0.399553 0.044 Uiso 1 1 d G U . . .
H1 H -0.003(13) 0.255(12) 0.488(5) 0.044 Uiso 1 1 d . U . . .
H4 H 0.205(8) 0.060(13) 0.533(4) 0.044 Uiso 1 1 d D U . . .
H8 H 0.522(13) 0.275(12) 0.486(5) 0.044 Uiso 1 1 d . U . . .
H11 H 0.315(8) 0.454(12) 0.536(4) 0.044 Uiso 1 1 d D U . . .
H15 H 0.832(12) 0.565(12) 0.531(5) 0.044 Uiso 1 1 d . U . . .
H17 H 1.022(13) 0.747(12) 0.490(5) 0.044 Uiso 1 1 d . U . . .
H19 H 0.546(13) 0.719(11) 0.501(3) 0.044 Uiso 1 1 d D U . . .
H23 H 0.705(7) 0.963(12) 0.537(4) 0.044 Uiso 1 1 d D U . . .

loop_
_atom_site_aniso_label
_atom_site_aniso_U_11
_atom_site_aniso_U_22
_atom_site_aniso_U_33
_atom_site_aniso_U_23
_atom_site_aniso_U_13
_atom_site_aniso_U_12
C1 0.024(9) 0.017(8) 0.025(9) -0.007(6) 0.010(7) -0.010(6)
C2 0.031(9) 0.028(9) 0.031(8) -0.007(7) -0.007(8) -0.021(7)
C3 0.021(7) 0.035(10) 0.019(8) -0.022(7) -0.004(6) 0.005(6)
C4 0.039(3) 0.046(3) 0.021(2) 0.0058(18) 0.0011(19) -0.0084(19)
C5 0.029(9) 0.037(9) 0.008(7) -0.003(6) 0.001(7) 0.003(7)
C6 0.041(10) 0.037(11) 0.025(9) -0.004(8) 0.001(8) 0.009(8)
C7 0.028(9) 0.032(9) 0.012(8) -0.001(6) -0.006(7) 0.004(7)
C8 0.049(6) 0.037(6) 0.035(6) -0.018(5) -0.012(4) 0.005(5)
C9 0.049(6) 0.037(6) 0.035(6) -0.018(5) -0.012(4) 0.005(5)
C10 0.092(14) 0.040(12) 0.014(8) 0.004(8) 0.002(8) -0.034(9)
C11 0.039(3) 0.046(3) 0.021(2) 0.0058(18) 0.0011(19) -0.0084(19)
C12 0.104(18) 0.052(13) 0.018(9) -0.003(9) 0.009(9) -0.045(12)
C13 0.017(8) 0.017(7) 0.016(7) -0.001(6) -0.004(6) 0.001(5)
C14 0.015(7) 0.021(7) 0.007(7) 0.005(6) -0.008(5) -0.004(6)
C15 0.064(13) 0.023(9) 0.039(10) 0.020(6) -0.041(10) -0.022(8)
C16 0.039(3) 0.046(3) 0.021(2) 0.0058(18) 0.0011(19) -0.0084(19)
C17 0.033(10) 0.068(12) 0.009(8) 0.004(7) 0.004(7) 0.013(8)
C18 0.059(14) 0.114(19) 0.024(10) 0.033(12) 0.022(10) 0.048(13)
C19 0.048(12) 0.074(14) 0.016(9) -0.007(8) 0.001(8) 0.050(11)
C20 0.023(7) 0.028(9) 0.023(8) 0.014(7) 0.003(6) 0.004(6)
C21 0.039(3) 0.046(3) 0.021(2) 0.0058(18) 0.0011(19) -0.0084(19)
C22 0.013(9) 0.061(13) 0.037(10) 0.017(10) 0.001(6) 0.001(8)
C23 0.040(11) 0.073(12) 0.020(8) 0.004(10) 0.008(7) 0.038(10)
C24 0.041(10) 0.019(8) 0.006(7) -0.004(6) -0.001(6) 0.010(6)
C25 0.053(12) 0.028(9) 0.023(9) -0.015(8) 0.007(8) -0.012(8)
C26 0.039(10) 0.021(9) 0.020(9) -0.007(7) -0.003(7) -0.005(7)
C27 0.039(3) 0.046(3) 0.021(2) 0.0058(18) 0.0011(19) -0.0084(19)
C28 0.049(6) 0.037(6) 0.035(6) -0.018(5) -0.012(4) 0.005(5)
C29 0.054(12) 0.021(9) 0.025(9) -0.011(6) -0.011(9) 0.004(8)
C30 0.045(10) 0.022(9) 0.025(8) -0.007(6) 0.006(8) 0.013(7)
C31 0.039(3) 0.046(3) 0.021(2) 0.0058(18) 0.0011(19) -0.0084(19)
C32 0.023(8) 0.041(10) 0.017(8) -0.007(7) 0.011(7) -0.008(7)
C33 0.029(9) 0.040(10) 0.008(8) 0.005(6) 0.008(7) -0.002(7)
C34 0.033(9) 0.071(14) 0.024(9) -0.023(9) 0.009(8) -0.027(9)
C35 0.039(3) 0.046(3) 0.021(2) 0.0058(18) 0.0011(19) -0.0084(19)
C36 0.010(8) 0.043(11) 0.046(11) -0.007(9) 0.004(6) -0.001(7)
C37 0.051(11) 0.034(9) 0.016(8) 0.000(7) 0.010(7) -0.028(8)
C38 0.037(9) 0.024(8) 0.007(7) 0.003(6) 0.006(6) -0.008(6)
C39 0.055(13) 0.040(11) 0.033(10) 0.008(9) -0.004(9) 0.015(9)
C40 0.037(11) 0.040(11) 0.041(10) -0.005(9) -0.007(8) 0.022(8)
C41 0.023(9) 0.024(7) 0.018(8) 0.003(6) 0.016(7) 0.000(6)
C42 0.039(3) 0.046(3) 0.021(2) 0.0058(18) 0.0011(19) -0.0084(19)
C43 0.039(3) 0.046(3) 0.021(2) 0.0058(18) 0.0011(19) -0.0084(19)
C44 0.039(3) 0.046(3) 0.021(2) 0.0058(18) 0.0011(19) -0.0084(19)
C45 0.039(3) 0.046(3) 0.021(2) 0.0058(18) 0.0011(19) -0.0084(19)
C46 0.039(3) 0.046(3) 0.021(2) 0.0058(18) 0.0011(19) -0.0084(19)
C47 0.064(12) 0.025(10) 0.024(9) -0.004(8) 0.006(7) 0.029(9)
C48 0.025(9) 0.018(7) 0.012(7) 0.007(6) -0.008(6) -0.001(6)
C49 0.018(8) 0.028(8) 0.014(7) -0.006(6) -0.009(6) 0.013(6)
C50 0.039(3) 0.046(3) 0.021(2) 0.0058(18) 0.0011(19) -0.0084(19)
C51 0.039(3) 0.046(3) 0.021(2) 0.0058(18) 0.0011(19) -0.0084(19)
C52 0.054(13) 0.099(14) 0.011(8) 0.000(8) 0.002(9) -0.041(10)
C53 0.039(3) 0.046(3) 0.021(2) 0.0058(18) 0.0011(19) -0.0084(19)
C54 0.039(3) 0.046(3) 0.021(2) 0.0058(18) 0.0011(19) -0.0084(19)
C55 0.022(7) 0.034(10) 0.015(8) 0.003(7) 0.005(6) -0.004(6)
C56 0.006(6) 0.026(8) 0.011(7) 0.012(6) 0.003(5) 0.005(5)
Cl1 0.031(2) 0.032(2) 0.017(2) -0.0072(18) 0.0056(18) -0.0188(18)
Cl2 0.024(2) 0.035(3) 0.021(2) -0.0114(19) -0.0050(18) 0.0149(18)
Cl3 0.023(2) 0.022(2) 0.030(2) 0.0123(18) -0.0109(18) -0.0137(16)
Cl4 0.033(2) 0.026(2) 0.020(2) 0.0060(18) 0.0086(19) 0.0117(17)
Cu1 0.0139(9) 0.0152(9) 0.0099(10) -0.0021(8) 0.0016(8) -0.0032(7)
Cu2 0.0251(10) 0.0100(9) 0.0086(10) -0.0014(8) -0.0023(8) -0.0023(7)
Cu3 0.0102(9) 0.0175(9) 0.0083(10) 0.0012(8) 0.0014(8) -0.0004(7)
Cu4 0.0174(9) 0.0117(9) 0.0075(9) -0.0005(8) 0.0017(8) -0.0008(7)
Cu5 0.0117(9) 0.0174(10) 0.0093(10) -0.0012(8) 0.0019(8) -0.0009(7)
Cu6 0.0150(9) 0.0143(9) 0.0093(10) -0.0031(8) 0.0025(8) -0.0031(7)
Cu7 0.0106(9) 0.0263(11) 0.0093(10) 0.0016(8) -0.0013(8) -0.0029(7)
Cu8 0.0170(9) 0.0103(9) 0.0074(9) 0.0007(7) -0.0003(8) -0.0011(7)
N1 0.016(6) 0.023(7) 0.013(6) 0.000(5) 0.005(5) -0.008(5)
N2 0.051(8) 0.007(6) 0.010(6) 0.002(5) -0.009(5) 0.003(5)
N3 0.023(7) 0.018(6) 0.008(6) 0.002(5) 0.001(5) 0.007(5)
N4 0.019(6) 0.036(8) 0.010(6) 0.006(5) 0.000(5) -0.008(5)
N5 0.026(7) 0.019(7) 0.016(7) 0.002(5) 0.007(5) -0.004(5)
N6 0.009(6) 0.060(9) 0.010(6) 0.008(5) -0.002(5) 0.004(5)
N7 0.013(6) 0.030(7) 0.013(6) -0.005(5) 0.005(5) 0.005(5)
N8 0.025(7) 0.018(6) 0.011(6) -0.001(5) -0.005(5) -0.005(5)
O1 0.038(7) 0.036(8) 0.023(7) 0.005(5) 0.004(6) -0.004(5)
O2 0.021(5) 0.020(6) 0.007(5) -0.001(4) -0.002(4) -0.008(4)
O3 0.018(6) 0.007(5) 0.028(6) -0.005(4) -0.001(5) -0.003(4)
O4 0.046(8) 0.023(6) 0.033(7) 0.005(6) 0.007(6) -0.003(5)
O5 0.018(5) 0.011(5) 0.011(5) -0.006(4) -0.008(4) 0.005(4)
O6 0.028(7) 0.015(6) 0.034(7) -0.006(5) -0.008(5) 0.000(5)
O7 0.018(5) 0.008(5) 0.008(5) 0.000(4) 0.000(4) 0.001(4)
O8 0.024(7) 0.055(9) 0.024(7) -0.007(6) -0.003(5) 0.010(6)
O9 0.024(6) 0.012(5) 0.010(5) 0.005(4) -0.006(5) -0.007(4)
O10 0.022(6) 0.014(5) 0.018(5) -0.004(4) 0.005(4) -0.004(4)
O11 0.029(7) 0.029(7) 0.040(7) -0.010(6) -0.003(6) 0.000(5)
O12 0.030(7) 0.015(6) 0.018(6) 0.000(5) 0.003(5) -0.008(5)
O13 0.028(7) 0.016(6) 0.016(6) -0.009(5) -0.002(5) -0.003(5)
O14 0.029(6) 0.018(5) 0.009(5) 0.000(4) 0.007(4) -0.006(4)
O15 0.036(8) 0.029(7) 0.038(7) 0.007(6) -0.001(6) -0.002(5)
O16 0.019(5) 0.022(6) 0.013(5) -0.003(4) 0.000(4) -0.003(4)
O17 0.030(6) 0.033(7) 0.023(6) 0.006(5) 0.001(5) -0.001(5)
O18 0.025(6) 0.010(6) 0.028(6) -0.010(5) 0.003(5) -0.001(4)
O19 0.031(7) 0.044(8) 0.028(6) -0.008(6) 0.002(6) -0.004(5)
O20 0.019(5) 0.018(5) 0.006(5) 0.001(4) 0.004(4) 0.001(4)
O21 0.023(6) 0.014(6) 0.030(6) 0.013(5) 0.003(5) 0.008(5)
O22 0.012(5) 0.018(5) 0.008(5) 0.005(4) -0.003(4) -0.003(4)
O23 0.028(7) 0.025(6) 0.037(7) -0.001(5) 0.001(5) -0.002(5)
O24 0.019(6) 0.020(6) 0.029(7) 0.014(5) -0.006(5) -0.004(5)
O25 0.037(7) 0.039(7) 0.038(8) 0.004(6) -0.001(6) 0.004(5)
O26 0.054(9) 0.057(9) 0.029(7) 0.017(6) 0.001(6) -0.011(7)
O27 0.055(9) 0.032(7) 0.096(12) -0.034(8) -0.018(9) 0.005(6)
O28 0.025(6) 0.037(8) 0.094(12) -0.018(8) 0.009(7) -0.003(5)
O29 0.040(8) 0.050(8) 0.072(10) 0.014(8) -0.014(8) -0.013(6)
O30 0.041(8) 0.053(9) 0.027(7) -0.006(6) -0.004(6) -0.009(6)
O31 0.032(7) 0.043(7) 0.049(9) -0.021(7) 0.007(6) 0.004(6)
O32 0.031(6) 0.046(8) 0.052(9) -0.004(7) -0.012(6) 0.000(6)
O33 0.040(8) 0.054(9) 0.037(7) -0.003(6) 0.001(6) -0.011(6)
O34 0.016(6) 0.026(7) 0.114(14) -0.027(8) -0.007(7) -0.002(5)
O35 0.011(6) 0.016(7) 0.20(2) -0.012(9) -0.010(8) -0.005(5)
O36 0.038(8) 0.029(7) 0.093(11) 0.008(7) -0.006(8) -0.002(6)
O37 0.029(6) 0.031(7) 0.055(9) -0.009(6) -0.009(6) 0.012(5)
O38 0.045(8) 0.075(10) 0.019(6) 0.012(6) -0.007(6) 0.009(7)
O39 0.037(8) 0.041(8) 0.099(12) -0.028(8) 0.001(9) 0.007(6)
O40 0.033(7) 0.044(7) 0.044(8) 0.008(6) 0.011(6) -0.003(6)
O41 0.029(7) 0.029(7) 0.039(9) 0.010(6) -0.003(6) 0.004(5)
O42 0.069(10) 0.016(7) 0.040(9) 0.018(6) 0.035(8) 0.021(6)
O43 0.025(8) 0.073(11) 0.029(8) -0.026(7) -0.013(6) 0.020(7)
O44 0.032(7) 0.028(7) 0.016(7) -0.002(5) -0.001(5) 0.009(5)
O45 0.036(8) 0.056(9) 0.018(7) 0.002(6) -0.006(6) -0.010(6)
O46 0.026(7) 0.044(9) 0.040(9) -0.003(7) -0.001(6) -0.008(6)
O47 0.025(7) 0.029(7) 0.024(7) -0.002(5) 0.004(5) -0.005(5)
O48 0.033(8) 0.080(12) 0.044(10) -0.035(8) 0.026(7) -0.018(7)
O49 0.034(7) 0.036(8) 0.010(6) -0.007(5) -0.001(5) -0.005(5)
O50 0.045(8) 0.025(7) 0.044(9) -0.008(6) 0.002(7) -0.007(6)
O51 0.066(10) 0.028(8) 0.038(9) 0.024(6) -0.049(8) -0.021(7)
O52 0.028(7) 0.038(7) 0.016(7) -0.001(5) 0.003(5) 0.010(5)
O53 0.048(8) 0.017(6) 0.033(8) 0.001(6) -0.002(6) -0.002(5)
O54 0.033(8) 0.043(9) 0.030(8) 0.005(6) 0.000(6) -0.003(6)
O55 0.039(8) 0.022(7) 0.029(8) 0.003(6) 0.000(6) -0.004(5)
O56 0.081(12) 0.019(7) 0.060(11) -0.024(7) -0.052(9) 0.017(7)
O57 0.027(7) 0.043(8) 0.018(7) 0.001(6) -0.006(5) 0.009(6)
O58 0.026(8) 0.085(13) 0.053(11) 0.041(9) 0.016(7) 0.025(8)
O59 0.022(6) 0.027(7) 0.031(8) -0.002(6) 0.002(5) 0.005(5)
O60 0.037(8) 0.031(7) 0.024(8) -0.003(6) -0.003(6) 0.001(6)
O61 0.032(7) 0.023(7) 0.038(8) -0.007(6) 0.001(6) 0.011(5)
O62 0.034(8) 0.045(8) 0.013(6) 0.000(6) -0.016(5) 0.001(6)
O63 0.035(8) 0.035(8) 0.046(10) 0.007(7) -0.001(7) -0.002(6)
O64 0.102(14) 0.038(9) 0.053(11) -0.039(8) 0.054(10) -0.033(9)
O65 0.034(9) 0.063(10) 0.036(9) 0.022(7) -0.001(7) -0.013(7)
O66 0.028(7) 0.035(7) 0.011(6) -0.005(5) -0.003(5) -0.004(5)
O67 0.033(8) 0.033(8) 0.034(8) 0.003(6) 0.003(6) -0.006(6)
O68 0.035(8) 0.032(8) 0.033(8) -0.005(6) -0.010(6) -0.001(6)
O69 0.038(7) 0.026(7) 0.019(7) -0.008(5) 0.013(5) 0.007(5)
O70 0.025(7) 0.029(7) 0.033(8) 0.002(6) 0.006(6) 0.001(5)
O71 0.027(7) 0.038(8) 0.034(8) 0.000(6) -0.001(6) -0.011(6)
O72 0.024(7) 0.028(7) 0.036(9) 0.013(6) -0.001(6) -0.005(5)

loop_
_atom_type_symbol
_atom_type_description
_atom_type_scat_dispersion_real
_atom_type_scat_dispersion_imag
_atom_type_scat_source
C C 0.0033 0.0016 'International Tables Vol C Tables 4.2.6.8 and 6.1.1.4'
H H 0.0000 0.0000 'International Tables Vol C Tables 4.2.6.8 and 6.1.1.4'
Cl Cl 0.1484 0.1585 'International Tables Vol C Tables 4.2.6.8 and 6.1.1.4'
Cu Cu 0.3201 1.2651 'International Tables Vol C Tables 4.2.6.8 and 6.1.1.4'
N N 0.0061 0.0033 'International Tables Vol C Tables 4.2.6.8 and 6.1.1.4'
O O 0.0106 0.0060 'International Tables Vol C Tables 4.2.6.8 and 6.1.1.4'

loop_
_geom_angle_atom_site_label_1
_geom_angle_atom_site_label_2
_geom_angle_atom_site_label_3
_geom_angle
_geom_angle_site_symmetry_1
_geom_angle_site_symmetry_3
_geom_angle_publ_flag
O3 C1 C2 112.0(14) . . ?
O3 C1 H1A 109.2 . . ?
C2 C1 H1A 109.2 . . ?
O3 C1 H1B 109.2 . . ?
C2 C1 H1B 109.2 . . ?
H1A C1 H1B 107.9 . . ?
N1 C2 C1 115.3(14) . . ?
N1 C2 H2A 108.4 . . ?
C1 C2 H2A 108.4 . . ?
N1 C2 H2B 108.5 . . ?
C1 C2 H2B 108.5 . . ?
H2A C2 H2B 107.5 . . ?
N1 C3 C4 112.0(15) . . ?
N1 C3 H3A 109.2 . . ?
C4 C3 H3A 109.2 . . ?
N1 C3 H3B 109.2 . . ?
C4 C3 H3B 109.2 . . ?
H3A C3 H3B 107.9 . . ?
O2 C4 C3 109.0(16) . . ?
O2 C4 H4A 109.9 . . ?
C3 C4 H4A 109.9 . . ?
O2 C4 H4B 109.9 . . ?
C3 C4 H4B 109.9 . . ?
H4A C4 H4B 108.3 . . ?
N1 C5 C6 116.6(15) . . ?
N1 C5 H5A 108.1 . . ?
C6 C5 H5A 108.1 . . ?
N1 C5 H5B 108.1 . . ?
C6 C5 H5B 108.2 . . ?
H5A C5 H5B 107.3 . . ?
C5 C6 C7 114.7(16) . . ?
C5 C6 H6A 108.6 . . ?
C7 C6 H6A 108.6 . . ?
C5 C6 H6B 108.6 . . ?
C7 C6 H6B 108.6 . . ?
H6A C6 H6B 107.6 . . ?
O1 C7 C6 114.6(15) . . ?
O1 C7 H7A 108.6 . . ?
C6 C7 H7A 108.7 . . ?
O1 C7 H7B 108.6 . . ?
C6 C7 H7B 108.6 . . ?
H7A C7 H7B 107.6 . . ?
O6 C8 C9 108.3(17) . . ?
O6 C8 H8A 125.9 . . ?
C9 C8 H8A 125.8 . . ?
N2 C9 C8 113.1(17) . . ?
N2 C9 H9A 108.9 . . ?
C8 C9 H9A 108.9 . . ?
N2 C9 H9B 109.0 . . ?
C8 C9 H9B 109.1 . . ?
H9A C9 H9B 107.8 . . ?
N2 C10 C11 118.6(17) . . ?
N2 C10 H10A 107.7 . . ?
C11 C10 H10A 107.5 . . ?
N2 C10 H10B 107.7 . . ?
C11 C10 H10B 107.8 . . ?
H10A C10 H10B 107.1 . . ?
C12 C11 C10 120.3(19) . . ?
C12 C11 H11A 107.1 . . ?
C10 C11 H11A 107.1 . . ?
C12 C11 H11B 107.4 . . ?
C10 C11 H11B 107.4 . . ?
H11A C11 H11B 106.9 . . ?
C11 C12 O4 122(2) . . ?
C11 C12 H12A 106.7 . . ?
O4 C12 H12A 107.0 . . ?
C11 C12 H12B 107.0 . . ?
O4 C12 H12B 107.0 . . ?
H12A C12 H12B 106.7 . . ?
C14 C13 N2 109.1(13) . . ?
C14 C13 H13A 109.9 . . ?
N2 C13 H13A 109.9 . . ?
C14 C13 H13B 109.9 . . ?
N2 C13 H13B 109.9 . . ?
H13A C13 H13B 108.3 . . ?
O5 C14 C13 109.9(13) . . ?
O5 C14 H14A 109.7 . . ?
C13 C14 H14A 109.7 . . ?
O5 C14 H14B 109.7 . . ?
C13 C14 H14B 109.7 . . ?
H14A C14 H14B 108.2 . . ?
O9 C15 C16 109.9(15) . . ?
O9 C15 H15A 109.7 . . ?
C16 C15 H15A 109.7 . . ?
O9 C15 H15B 109.7 . . ?
C16 C15 H15B 109.7 . . ?
H15A C15 H15B 108.2 . . ?
C15 C16 N4 116.7(16) . . ?
C15 C16 H16A 108.1 . . ?
N4 C16 H16A 108.2 . . ?
C15 C16 H16B 108.0 . . ?
N4 C16 H16B 108.1 . . ?
H16A C16 H16B 107.3 . . ?
C18 C17 N4 115.9(18) . . ?
C18 C17 H17A 108.3 . . ?
N4 C17 H17A 108.3 . . ?
C18 C17 H17B 108.3 . . ?
N4 C17 H17B 108.3 . . ?
H17A C17 H17B 107.4 . . ?
C17 C18 C19 115(2) . . ?
C17 C18 H18A 108.5 . . ?
C19 C18 H18A 108.5 . . ?
C17 C18 H18B 108.5 . . ?
C19 C18 H18B 108.5 . . ?
H18A C18 H18B 107.5 . . ?
O8 C19 C18 109.4(18) . . ?
O8 C19 H19A 109.8 . . ?
C18 C19 H19A 109.8 . . ?
O8 C19 H19B 109.8 . . ?
C18 C19 H19B 109.8 . . ?
H19A C19 H19B 108.2 . . ?
N4 C20 C21 111.0(15) . . ?
N4 C20 H20A 109.4 . . ?
C21 C20 H20A 109.4 . . ?
N4 C20 H20B 109.4 . . ?
C21 C20 H20B 109.4 . . ?
H20A C20 H20B 108.0 . . ?
O7 C21 C20 108.0(16) . . ?
O7 C21 H21A 110.1 . . ?
C20 C21 H21A 110.1 . . ?
O7 C21 H21B 110.1 . . ?
C20 C21 H21B 110.1 . . ?
H21A C21 H21B 108.4 . . ?
O12 C22 C23 111.5(15) . . ?
O12 C22 H22A 109.3 . . ?
C23 C22 H22A 109.3 . . ?
O12 C22 H22B 109.3 . . ?
C23 C22 H22B 109.4 . . ?
H22A C22 H22B 108.0 . . ?
C22 C23 N3 113.0(16) . . ?
C22 C23 H23A 109.0 . . ?
N3 C23 H23A 109.0 . . ?
C22 C23 H23B 109.0 . . ?
N3 C23 H23B 109.0 . . ?
H23A C23 H23B 107.8 . . ?
N3 C24 C25 115.6(15) . . ?
N3 C24 H24A 108.4 . . ?
C25 C24 H24A 108.4 . . ?
N3 C24 H24B 108.4 . . ?
C25 C24 H24B 108.4 . . ?
H24A C24 H24B 107.4 . . ?
C26 C25 C24 116.7(15) . . ?
C26 C25 H25A 108.1 . . ?
C24 C25 H25A 108.1 . . ?
C26 C25 H25B 108.1 . . ?
C24 C25 H25B 108.1 . . ?
H25A C25 H25B 107.3 . . ?
C25 C26 O11 113.8(16) . . ?
C25 C26 H26A 108.8 . . ?
O11 C26 H26A 108.8 . . ?
C25 C26 H26B 108.8 . . ?
O11 C26 H26B 108.8 . . ?
H26A C26 H26B 107.7 . . ?
C28 C27 N3 110.6(16) . . ?
C28 C27 H27A 109.5 . . ?
N3 C27 H27A 109.5 . . ?
C28 C27 H27B 109.5 . . ?
N3 C27 H27B 109.5 . . ?
H27A C27 H27B 108.1 . . ?
O10 C28 C27 110.3(17) . . ?
O10 C28 H28 124.8 . . ?
C27 C28 H28 124.8 . . ?
O18 C29 C30 110.6(15) . . ?
O18 C29 H29A 109.5 . . ?
C30 C29 H29A 109.5 . . ?
O18 C29 H29B 109.5 . . ?
C30 C29 H29B 109.5 . . ?
H29A C29 H29B 108.1 . . ?
C29 C30 N7 115.6(15) . . ?
C29 C30 H30A 108.4 . . ?
N7 C30 H30A 108.4 . . ?
C29 C30 H30B 108.4 . . ?
N7 C30 H30B 108.4 . . ?
H30A C30 H30B 107.4 . . ?
N7 C31 C32 116.1(16) . . ?
N7 C31 H31A 108.3 . . ?
C32 C31 H31A 108.3 . . ?
N7 C31 H31B 108.3 . . ?
C32 C31 H31B 108.3 . . ?
H31A C31 H31B 107.4 . . ?
C33 C32 C31 116.1(15) . . ?
C33 C32 H32A 108.3 . . ?
C31 C32 H32A 108.3 . . ?
C33 C32 H32B 108.3 . . ?
C31 C32 H32B 108.3 . . ?
H32A C32 H32B 107.4 . . ?
O17 C33 C32 113.6(15) . . ?
O17 C33 H33A 108.8 . . ?
C32 C33 H33A 108.8 . . ?
O17 C33 H33B 108.9 . . ?
C32 C33 H33B 108.9 . . ?
H33A C33 H33B 107.7 . . ?
N7 C34 C35 111.1(16) . . ?
N7 C34 H34A 109.4 . . ?
C35 C34 H34A 109.4 . . ?
N7 C34 H34B 109.4 . . ?
C35 C34 H34B 109.4 . . ?
H34A C34 H34B 108.0 . . ?
O16 C35 C34 108.8(16) . . ?
O16 C35 H35A 109.9 . . ?
C34 C35 H35A 109.9 . . ?
O16 C35 H35B 109.9 . . ?
C34 C35 H35B 109.9 . . ?
H35A C35 H35B 108.3 . . ?
O13 C36 C37 111.9(14) . . ?
O13 C36 H36A 109.2 . . ?
C37 C36 H36A 109.3 . . ?
O13 C36 H36B 109.3 . . ?
C37 C36 H36B 109.2 . . ?
H36A C36 H36B 107.9 . . ?
N5 C37 C36 112.5(15) . . ?
N5 C37 H37A 109.1 . . ?
C36 C37 H37A 109.1 . . ?
N5 C37 H37B 109.1 . . ?
C36 C37 H37B 109.1 . . ?
H37A C37 H37B 107.8 . . ?
N5 C38 C39 116.1(15) . . ?
N5 C38 H38A 108.3 . . ?
C39 C38 H38A 108.3 . . ?
N5 C38 H38B 108.3 . . ?
C39 C38 H38B 108.3 . . ?
H38A C38 H38B 107.4 . . ?
C40 C39 C38 116.6(18) . . ?
C40 C39 H39A 108.2 . . ?
C38 C39 H39A 108.2 . . ?
C40 C39 H39B 108.1 . . ?
C38 C39 H39B 108.1 . . ?
H39A C39 H39B 107.3 . . ?
C39 C40 O15 115.0(17) . . ?
C39 C40 H40A 108.5 . . ?
O15 C40 H40A 108.5 . . ?
C39 C40 H40B 108.5 . . ?
O15 C40 H40B 108.5 . . ?
H40A C40 H40B 107.5 . . ?
N5 C41 C42 110.3(15) . . ?
N5 C41 H41A 109.6 . . ?
C42 C41 H41A 109.6 . . ?
N5 C41 H41B 109.6 . . ?
C42 C41 H41B 109.6 . . ?
H41A C41 H41B 108.1 . . ?
O14 C42 C41 108.7(16) . . ?
O14 C42 H42A 109.9 . . ?
C41 C42 H42A 109.9 . . ?
O14 C42 H42B 109.9 . . ?
C41 C42 H42B 109.9 . . ?
H42A C42 H42B 108.3 . . ?
O24 C43 C44 112.4(17) . . ?
O24 C43 H43 123.9 . . ?
C44 C43 H43 123.8 . . ?
C43 C44 N8 116.2(16) . . ?
C43 C44 H44A 108.2 . . ?
N8 C44 H44A 108.2 . . ?
C43 C44 H44B 108.3 . . ?
N8 C44 H44B 108.3 . . ?
H44A C44 H44B 107.4 . . ?
N8 C45 C46 112.2(16) . . ?
N8 C45 H45A 109.2 . . ?
C46 C45 H45A 109.2 . . ?
N8 C45 H45B 109.1 . . ?
C46 C45 H45B 109.2 . . ?
H45A C45 H45B 107.9 . . ?
C47 C46 C45 112.3(17) . . ?
C47 C46 H46A 109.1 . . ?
C45 C46 H46A 109.1 . . ?
C47 C46 H46B 109.2 . . ?
C45 C46 H46B 109.2 . . ?
H46A C46 H46B 107.9 . . ?
O23 C47 C46 110.7(16) . . ?
O23 C47 H47A 109.5 . . ?
C46 C47 H47A 109.5 . . ?
O23 C47 H47B 109.5 . . ?
C46 C47 H47B 109.5 . . ?
H47A C47 H47B 108.1 . . ?
C49 C48 N8 111.5(13) . . ?
C49 C48 H48A 109.3 . . ?
N8 C48 H48A 109.3 . . ?
C49 C48 H48B 109.3 . . ?
N8 C48 H48B 109.3 . . ?
H48A C48 H48B 108.0 . . ?
O22 C49 C48 108.8(13) . . ?
O22 C49 H49A 109.9 . . ?
C48 C49 H49A 109.9 . . ?
O22 C49 H49B 109.9 . . ?
C48 C49 H49B 109.9 . . ?
H49A C49 H49B 108.3 . . ?
O21 C50 C51 107.7(16) . . ?
O21 C50 H50A 110.1 . . ?
C51 C50 H50A 110.2 . . ?
O21 C50 H50B 110.2 . . ?
C51 C50 H50B 110.2 . . ?
H50A C50 H50B 108.5 . . ?
N6 C51 C50 116.3(17) . . ?
N6 C51 H51A 108.3 . . ?
C50 C51 H51A 108.2 . . ?
N6 C51 H51B 108.2 . . ?
C50 C51 H51B 108.2 . . ?
H51A C51 H51B 107.3 . . ?
N6 C52 C53 120.5(17) . . ?
N6 C52 H52A 107.2 . . ?
C53 C52 H52A 107.2 . . ?
N6 C52 H52B 107.2 . . ?
C53 C52 H52B 107.2 . . ?
H52A C52 H52B 106.8 . . ?
C54 C53 C52 117.9(18) . . ?
C54 C53 H53A 107.9 . . ?
C52 C53 H53A 107.9 . . ?
C54 C53 H53B 107.8 . . ?
C52 C53 H53B 107.8 . . ?
H53A C53 H53B 107.2 . . ?
O19 C54 C53 116.7(17) . . ?
O19 C54 H54A 108.1 . . ?
C53 C54 H54A 108.1 . . ?
O19 C54 H54B 108.1 . . ?
C53 C54 H54B 108.1 . . ?
H54A C54 H54B 107.3 . . ?
N6 C55 C56 110.0(13) . . ?
N6 C55 H55A 109.6 . . ?
C56 C55 H55A 109.7 . . ?
N6 C55 H55B 109.7 . . ?
C56 C55 H55B 109.7 . . ?
H55A C55 H55B 108.2 . . ?
O20 C56 C55 107.6(13) . . ?
O20 C56 H56A 110.2 . . ?
C55 C56 H56A 110.2 . . ?
O20 C56 H56B 110.2 . . ?
C55 C56 H56B 110.2 . . ?
H56A C56 H56B 108.5 . . ?
O35 Cl1 O34 120.7(8) . . ?
O35 Cl1 O33 108.3(12) . . ?
O34 Cl1 O33 107.1(9) . . ?
O35 Cl1 O36 114.0(10) . . ?
O34 Cl1 O36 104.9(9) . . ?
O33 Cl1 O36 99.7(9) . . ?
O32 Cl2 O30 119.3(9) . . ?
O32 Cl2 O31 115.5(9) . . ?
O30 Cl2 O31 109.3(8) . . ?
O32 Cl2 O29 108.0(9) . . ?
O30 Cl2 O29 100.4(8) . . ?
O31 Cl2 O29 101.7(9) . . ?
O37 Cl3 O38 118.8(9) . . ?
O37 Cl3 O40 113.3(8) . . ?
O38 Cl3 O40 106.8(9) . . ?
O37 Cl3 O39 111.7(8) . . ?
O38 Cl3 O39 103.3(10) . . ?
O40 Cl3 O39 101.1(9) . . ?
O28 Cl4 O26 114.9(11) . . ?
O28 Cl4 O25 117.0(9) . . ?
O26 Cl4 O25 107.0(8) . . ?
O28 Cl4 O27 110.6(9) . . ?
O26 Cl4 O27 103.6(10) . . ?
O25 Cl4 O27 102.2(8) . . ?
O2 Cu1 O10 88.8(5) . . ?
O2 Cu1 O1 167.0(5) . . ?
O10 Cu1 O1 92.7(5) . . ?
O2 Cu1 N1 87.3(5) . . ?
O10 Cu1 N1 168.7(5) . . ?
O1 Cu1 N1 93.6(6) . . ?
O5 Cu2 O2 88.9(4) . . ?
O5 Cu2 O4 165.4(5) . . ?
O2 Cu2 O4 94.4(5) . . ?
O5 Cu2 N2 85.9(5) . . ?
O2 Cu2 N2 168.0(6) . . ?
O4 Cu2 N2 93.3(6) . . ?
O7 Cu3 O5 88.7(4) . . ?
O7 Cu3 O8 165.4(5) . . ?
O5 Cu3 O8 92.3(5) . . ?
O7 Cu3 N4 85.7(5) . . ?
O5 Cu3 N4 166.7(5) . . ?
O8 Cu3 N4 96.2(6) . . ?
O10 Cu4 O11 166.4(5) . . ?
O10 Cu4 O7 89.2(5) . . ?
O11 Cu4 O7 94.0(5) . . ?
O10 Cu4 N3 86.0(5) . . ?
O11 Cu4 N3 93.3(6) . . ?
O7 Cu4 N3 167.7(5) . . ?
O16 Cu5 O22 88.8(5) . . ?
O16 Cu5 O17 166.9(5) . . ?
O22 Cu5 O17 92.9(5) . . ?
O16 Cu5 N7 86.4(5) . . ?
O22 Cu5 N7 167.7(5) . . ?
O17 Cu5 N7 94.3(5) . . ?
O14 Cu6 O16 89.2(5) . . ?
O14 Cu6 O15 165.8(5) . . ?
O16 Cu6 O15 93.0(5) . . ?
O14 Cu6 N5 86.0(5) . . ?
O16 Cu6 N5 168.0(5) . . ?
O15 Cu6 N5 94.3(6) . . ?
O20 Cu7 O14 88.9(5) . . ?
O20 Cu7 O19 164.8(5) . . ?
O14 Cu7 O19 93.9(5) . . ?
O20 Cu7 N6 85.7(5) . . ?
O14 Cu7 N6 168.2(6) . . ?
O19 Cu7 N6 94.0(6) . . ?
O22 Cu8 O23 165.9(5) . . ?
O22 Cu8 O20 88.2(4) . . ?
O23 Cu8 O20 93.9(5) . . ?
O22 Cu8 N8 86.7(5) . . ?
O23 Cu8 N8 94.0(6) . . ?
O20 Cu8 N8 166.6(5) . . ?
C5 N1 C2 106.5(14) . . ?
C5 N1 C3 109.3(13) . . ?
C2 N1 C3 112.7(14) . . ?
C5 N1 Cu1 115.4(11) . . ?
C2 N1 Cu1 108.9(11) . . ?
C3 N1 Cu1 104.1(10) . . ?
C9 N2 C10 108.3(17) . . ?
C9 N2 C13 110.6(15) . . ?
C10 N2 C13 107.2(14) . . ?
C9 N2 Cu2 111.5(11) . . ?
C10 N2 Cu2 113.5(13) . . ?
C13 N2 Cu2 105.7(9) . . ?
C27 N3 C24 108.2(13) . . ?
C27 N3 C23 112.4(16) . . ?
C24 N3 C23 106.5(14) . . ?
C27 N3 Cu4 104.7(11) . . ?
C24 N3 Cu4 113.3(10) . . ?
C23 N3 Cu4 111.8(11) . . ?
C20 N4 C17 110.0(14) . . ?
C20 N4 C16 114.7(16) . . ?
C17 N4 C16 105.5(15) . . ?
C20 N4 Cu3 105.1(10) . . ?
C17 N4 Cu3 113.8(12) . . ?
C16 N4 Cu3 107.9(11) . . ?
C38 N5 C41 107.8(13) . . ?
C38 N5 C37 105.9(13) . . ?
C41 N5 C37 111.7(14) . . ?
C38 N5 Cu6 113.2(10) . . ?
C41 N5 Cu6 105.3(10) . . ?
C37 N5 Cu6 113.1(11) . . ?
C51 N6 C55 116.3(16) . . ?
C51 N6 C52 105.8(17) . . ?
C55 N6 C52 107.6(14) . . ?
C51 N6 Cu7 107.5(11) . . ?
C55 N6 Cu7 106.5(10) . . ?
C52 N6 Cu7 113.3(13) . . ?
C31 N7 C34 108.2(15) . . ?
C31 N7 C30 107.0(14) . . ?
C34 N7 C30 113.1(16) . . ?
C31 N7 Cu5 115.0(12) . . ?
C34 N7 Cu5 105.5(11) . . ?
C30 N7 Cu5 108.2(11) . . ?
C48 N8 C45 107.7(14) . . ?
C48 N8 C44 108.3(14) . . ?
C45 N8 C44 111.5(14) . . ?
C48 N8 Cu8 103.4(9) . . ?
C45 N8 Cu8 113.9(11) . . ?
C44 N8 Cu8 111.5(11) . . ?
C7 O1 Cu1 115.6(10) . . ?
C7 O1 H1 105(10) . . ?
Cu1 O1 H1 124(10) . . ?
C4 O2 Cu1 110.8(11) . . ?
C4 O2 Cu2 118.3(11) . . ?
Cu1 O2 Cu2 114.2(6) . . ?
C1 O3 H3 109.5 . . ?
C12 O4 Cu2 118.5(12) . . ?
C12 O4 H4 110(10) . . ?
Cu2 O4 H4 106(10) . . ?
C14 O5 Cu2 110.6(9) . . ?
C14 O5 Cu3 119.5(9) . . ?
Cu2 O5 Cu3 113.1(5) . . ?
C8 O6 H6 109.5 . . ?
C21 O7 Cu3 110.8(10) . . ?
C21 O7 Cu4 117.0(10) . . ?
Cu3 O7 Cu4 113.8(5) . . ?
C19 O8 Cu3 114.8(10) . . ?
C19 O8 H8 100(10) . . ?
Cu3 O8 H8 122(10) . . ?
C28 O10 Cu4 111.0(11) . . ?
C28 O10 Cu1 120.0(11) . . ?
Cu4 O10 Cu1 112.4(6) . . ?
C26 O11 Cu4 119.2(11) . . ?
C26 O11 H11 108(10) . . ?
Cu4 O11 H11 101(10) . . ?
C42 O14 Cu6 111.1(11) . . ?
C42 O14 Cu7 118.4(11) . . ?
Cu6 O14 Cu7 113.5(6) . . ?
C40 O15 Cu6 116.9(11) . . ?
C40 O15 H15 106(10) . . ?
Cu6 O15 H15 103(10) . . ?
C35 O16 Cu5 110.8(11) . . ?
C35 O16 Cu6 118.2(10) . . ?
Cu5 O16 Cu6 113.3(6) . . ?
C33 O17 Cu5 116.1(10) . . ?
C33 O17 H17 112(10) . . ?
Cu5 O17 H17 119(10) . . ?
C29 O18 H18 109.5 . . ?
C54 O19 Cu7 118.1(11) . . ?
C54 O19 H19 122(10) . . ?
Cu7 O19 H19 108(10) . . ?
C56 O20 Cu7 111.0(9) . . ?
C56 O20 Cu8 117.1(9) . . ?
Cu7 O20 Cu8 112.8(5) . . ?
C50 O21 H21 109.5 . . ?
C49 O22 Cu8 110.3(9) . . ?
C49 O22 Cu5 119.3(9) . . ?
Cu8 O22 Cu5 113.2(5) . . ?
C47 O23 Cu8 116.9(10) . . ?
C47 O23 H23 104(10) . . ?
Cu8 O23 H23 113(10) . . ?
H41C O41 H41D 109.5 . . ?
H43A O43 H43B 104.5 . . ?
H45C O45 H45D 104.5 . . ?
H46C O46 H46D 104.5 . . ?
H47C O47 H47D 104.5 . . ?
H48C O48 H48D 104.5 . . ?
H49C O49 H49D 109.5 . . ?
H52C O52 H52D 104.5 . . ?
H54C O54 H54D 104.5 . . ?
H56C O56 H56D 109.5 . . ?
H57A O57 H57B 104.5 . . ?
H58A O58 H58B 104.5 . . ?
H60A O60 H60B 104.5 . . ?
H61A O61 H61B 104.5 . . ?
H63A O63 H63B 104.5 . . ?
H64A O64 H64B 104.5 . . ?
H65A O65 H65B 104.5 . . ?
H66A O66 H66B 109.4 . . ?
H67A O67 H67B 104.5 . . ?
H68A O68 H68B 109.5 . . ?
H69A O69 H69B 104.5 . . ?
H72A O72 H72B 109.4 . . ?

loop_
_geom_bond_atom_site_label_1
_geom_bond_atom_site_label_2
_geom_bond_distance
_geom_bond_site_symmetry_2
_geom_bond_publ_flag
C1 O3 1.43(2) . ?
C1 C2 1.50(3) . ?
C1 H1A 0.9700 . ?
C1 H1B 0.9700 . ?
C2 N1 1.49(2) . ?
C2 H2A 0.9700 . ?
C2 H2B 0.9700 . ?
C3 N1 1.50(2) . ?
C3 C4 1.53(3) . ?
C3 H3A 0.9700 . ?
C3 H3B 0.9700 . ?
C4 O2 1.41(2) . ?
C4 H4A 0.9700 . ?
C4 H4B 0.9700 . ?
C5 N1 1.48(2) . ?
C5 C6 1.52(2) . ?
C5 H5A 0.9700 . ?
C5 H5B 0.9700 . ?
C6 C7 1.51(3) . ?
C6 H6A 0.9700 . ?
C6 H6B 0.9700 . ?
C7 O1 1.50(2) . ?
C7 H7A 0.9700 . ?
C7 H7B 0.9700 . ?
C8 O6 1.41(2) . ?
C8 C9 1.57(3) . ?
C8 H8A 0.9300 . ?
C9 N2 1.49(2) . ?
C9 H9A 0.9700 . ?
C9 H9B 0.9700 . ?
C10 N2 1.48(3) . ?
C10 C11 1.55(3) . ?
C10 H10A 0.9700 . ?
C10 H10B 0.9700 . ?
C11 C12 1.33(3) . ?
C11 H11A 0.9700 . ?
C11 H11B 0.9700 . ?
C12 O4 1.43(2) . ?
C12 H12A 0.9700 . ?
C12 H12B 0.9700 . ?
C13 C14 1.48(2) . ?
C13 N2 1.52(2) . ?
C13 H13A 0.9700 . ?
C13 H13B 0.9700 . ?
C14 O5 1.431(17) . ?
C14 H14A 0.9700 . ?
C14 H14B 0.9700 . ?
C15 O9 1.46(2) . ?
C15 C16 1.47(3) . ?
C15 H15A 0.9700 . ?
C15 H15B 0.9700 . ?
C16 N4 1.48(2) . ?
C16 H16A 0.9700 . ?
C16 H16B 0.9700 . ?
C17 C18 1.46(3) . ?
C17 N4 1.47(2) . ?
C17 H17A 0.9700 . ?
C17 H17B 0.9700 . ?
C18 C19 1.58(3) . ?
C18 H18A 0.9700 . ?
C18 H18B 0.9700 . ?
C19 O8 1.52(2) . ?
C19 H19A 0.9700 . ?
C19 H19B 0.9700 . ?
C20 N4 1.44(2) . ?
C20 C21 1.53(3) . ?
C20 H20A 0.9700 . ?
C20 H20B 0.9700 . ?
C21 O7 1.41(2) . ?
C21 H21A 0.9700 . ?
C21 H21B 0.9700 . ?
C22 O12 1.42(2) . ?
C22 C23 1.51(3) . ?
C22 H22A 0.9700 . ?
C22 H22B 0.9700 . ?
C23 N3 1.52(2) . ?
C23 H23A 0.9700 . ?
C23 H23B 0.9700 . ?
C24 N3 1.52(2) . ?
C24 C25 1.49(2) . ?
C24 H24A 0.9700 . ?
C24 H24B 0.9700 . ?
C25 C26 1.47(3) . ?
C25 H25A 0.9700 . ?
C25 H25B 0.9700 . ?
C26 O11 1.49(2) . ?
C26 H26A 0.9700 . ?
C26 H26B 0.9700 . ?
C27 C28 1.51(3) . ?
C27 N3 1.49(2) . ?
C27 H27A 0.9700 . ?
C27 H27B 0.9700 . ?
C28 O10 1.39(3) . ?
C28 H28 0.9300 . ?
C29 O18 1.44(2) . ?
C29 C30 1.48(3) . ?
C29 H29A 0.9700 . ?
C29 H29B 0.9700 . ?
C30 N7 1.52(2) . ?
C30 H30A 0.9700 . ?
C30 H30B 0.9700 . ?
C31 N7 1.48(2) . ?
C31 C32 1.52(2) . ?
C31 H31A 0.9700 . ?
C31 H31B 0.9700 . ?
C32 C33 1.52(2) . ?
C32 H32A 0.9700 . ?
C32 H32B 0.9700 . ?
C33 O17 1.50(2) . ?
C33 H33A 0.9700 . ?
C33 H33B 0.9700 . ?
C34 N7 1.47(2) . ?
C34 C35 1.54(3) . ?
C34 H34A 0.9700 . ?
C34 H34B 0.9700 . ?
C35 O16 1.41(2) . ?
C35 H35A 0.9700 . ?
C35 H35B 0.9700 . ?
C36 O13 1.45(2) . ?
C36 C37 1.51(3) . ?
C36 H36A 0.9700 . ?
C36 H36B 0.9700 . ?
C37 N5 1.51(2) . ?
C37 H37A 0.9700 . ?
C37 H37B 0.9700 . ?
C38 N5 1.49(2) . ?
C38 C39 1.52(3) . ?
C38 H38A 0.9700 . ?
C38 H38B 0.9700 . ?
C39 C40 1.45(3) . ?
C39 H39A 0.9700 . ?
C39 H39B 0.9700 . ?
C40 O15 1.47(2) . ?
C40 H40A 0.9700 . ?
C40 H40B 0.9700 . ?
C41 N5 1.50(2) . ?
C41 C42 1.50(3) . ?
C41 H41A 0.9700 . ?
C41 H41B 0.9700 . ?
C42 O14 1.42(2) . ?
C42 H42A 0.9700 . ?
C42 H42B 0.9700 . ?
C43 O24 1.41(2) . ?
C43 C44 1.48(3) . ?
C43 H43 0.9300 . ?
C44 N8 1.52(2) . ?
C44 H44A 0.9700 . ?
C44 H44B 0.9700 . ?
C45 N8 1.47(2) . ?
C45 C46 1.50(3) . ?
C45 H45A 0.9700 . ?
C45 H45B 0.9700 . ?
C46 C47 1.53(3) . ?
C46 H46A 0.9700 . ?
C46 H46B 0.9700 . ?
C47 O23 1.50(2) . ?
C47 H47A 0.9700 . ?
C47 H47B 0.9700 . ?
C48 C49 1.50(2) . ?
C48 N8 1.50(2) . ?
C48 H48A 0.9700 . ?
C48 H48B 0.9700 . ?
C49 O22 1.429(18) . ?
C49 H49A 0.9700 . ?
C49 H49B 0.9700 . ?
C50 O21 1.46(2) . ?
C50 C51 1.53(3) . ?
C50 H50A 0.9700 . ?
C50 H50B 0.9700 . ?
C51 N6 1.41(3) . ?
C51 H51A 0.9700 . ?
C51 H51B 0.9700 . ?
C52 N6 1.51(3) . ?
C52 C53 1.55(3) . ?
C52 H52A 0.9700 . ?
C52 H52B 0.9700 . ?
C53 C54 1.45(3) . ?
C53 H53A 0.9700 . ?
C53 H53B 0.9700 . ?
C54 O19 1.47(2) . ?
C54 H54A 0.9700 . ?
C54 H54B 0.9700 . ?
C55 N6 1.46(2) . ?
C55 C56 1.56(2) . ?
C55 H55A 0.9700 . ?
C55 H55B 0.9700 . ?
C56 O20 1.416(18) . ?
C56 H56A 0.9700 . ?
C56 H56B 0.9700 . ?
Cl1 O35 1.335(14) . ?
Cl1 O34 1.449(12) . ?
Cl1 O33 1.538(15) . ?
Cl1 O36 1.590(15) . ?
Cl2 O32 1.343(14) . ?
Cl2 O30 1.494(13) . ?
Cl2 O31 1.495(13) . ?
Cl2 O29 1.644(16) . ?
Cl3 O37 1.358(13) . ?
Cl3 O38 1.446(13) . ?
Cl3 O40 1.536(13) . ?
Cl3 O39 1.582(15) . ?
Cl4 O28 1.338(14) . ?
Cl4 O26 1.496(14) . ?
Cl4 O25 1.505(13) . ?
Cl4 O27 1.572(14) . ?
Cu1 O2 1.931(11) . ?
Cu1 O10 1.991(12) . ?
Cu1 O1 1.994(14) . ?
Cu1 N1 2.071(14) . ?
Cu2 O5 1.932(10) . ?
Cu2 O2 1.969(11) . ?
Cu2 O4 1.983(13) . ?
Cu2 N2 2.057(14) . ?
Cu3 O7 1.914(11) . ?
Cu3 O5 1.996(11) . ?
Cu3 O8 2.019(13) . ?
Cu3 N4 2.081(14) . ?
Cu4 O10 1.939(11) . ?
Cu4 O11 1.965(13) . ?
Cu4 O7 1.986(11) . ?
Cu4 N3 2.068(14) . ?
Cu5 O16 1.933(11) . ?
Cu5 O22 1.978(11) . ?
Cu5 O17 1.986(13) . ?
Cu5 N7 2.064(14) . ?
Cu6 O14 1.919(11) . ?
Cu6 O16 1.977(12) . ?
Cu6 O15 1.987(14) . ?
Cu6 N5 2.058(14) . ?
Cu7 O20 1.938(11) . ?
Cu7 O14 2.001(12) . ?
Cu7 O19 1.994(14) . ?
Cu7 N6 2.067(15) . ?
Cu8 O22 1.935(11) . ?
Cu8 O23 1.977(13) . ?
Cu8 O20 1.992(11) . ?
Cu8 N8 2.081(14) . ?
O1 H1 1.1(2) . ?
O3 H3 0.8200 . ?
O4 H4 0.92(3) . ?
O6 H6 0.8200 . ?
O8 H8 1.1(2) . ?
O11 H11 0.92(3) . ?
O15 H15 1.1(2) . ?
O17 H17 1.1(2) . ?
O18 H18 0.8200 . ?
O19 H19 0.91(3) . ?
O21 H21 0.8200 . ?
O23 H23 0.92(3) . ?
O41 H41C 0.8500 . ?
O41 H41D 0.8501 . ?
O43 H43A 0.8500 . ?
O43 H43B 0.8499 . ?
O45 H45C 0.8501 . ?
O45 H45D 0.8499 . ?
O46 H46C 0.8501 . ?
O46 H46D 0.8497 . ?
O47 H47C 0.8500 . ?
O47 H47D 0.8499 . ?
O48 H48C 0.8502 . ?
O48 H48D 0.8500 . ?
O49 H49C 0.8498 . ?
O49 H49D 0.8499 . ?
O52 H52C 0.8499 . ?
O52 H52D 0.8498 . ?
O54 H54C 0.8500 . ?
O54 H54D 0.8499 . ?
O56 H56C 0.8500 . ?
O56 H56D 0.8500 . ?
O57 H57A 0.8498 . ?
O57 H57B 0.8500 . ?
O58 H58A 0.8500 . ?
O58 H58B 0.8500 . ?
O60 H60A 0.8499 . ?
O60 H60B 0.8500 . ?
O61 H61A 0.8503 . ?
O61 H61B 0.8502 . ?
O63 H63A 0.8500 . ?
O63 H63B 0.8499 . ?
O64 H64A 0.8498 . ?
O64 H64B 0.8500 . ?
O65 H65A 0.8499 . ?
O65 H65B 0.8501 . ?
O66 H66A 0.8499 . ?
O66 H66B 0.8501 . ?
O67 H67A 0.8499 . ?
O67 H67B 0.8499 . ?
O68 H68A 0.8501 . ?
O68 H68B 0.8502 . ?
O69 H69A 0.8499 . ?
O69 H69B 0.8499 . ?
O72 H72A 0.8501 . ?
O72 H72B 0.8503 . ?
